data_4086249
loop_
_publ_author_name
'Hickey, Anne K.'
'Chen, Chun-Hsing'
'Pink, Maren'
'Smith, Jeremy M.'

_publ_section_title
;
 Low-Valent Iron Carbonyl Complexes with a Tripodal Carbene Ligand
;
_journal_issue 18
_journal_name_full Organometallics
_journal_page_first 4560
_journal_paper_doi 10.1021/acs.organomet.5b00646
_journal_volume 34
_journal_year 2015
_chemical_formula_moiety 'C56 H68.00 B1 Fe1 N6 O5'
_chemical_formula_sum 'C56 H68 B Fe N6 O5'
_chemical_formula_weight 971.85
_space_group_IT_number 14
_symmetry_cell_setting monoclinic
_symmetry_space_group_name_Hall '-P 2ybc'
_symmetry_space_group_name_H-M 'P 1 21/c 1'
_atom_sites_solution_hydrogens difmap
_atom_sites_solution_primary other
_audit_creation_date 14-06-17
_audit_creation_method CRYSTALS_ver_14.40
_cell_angle_alpha 90
_cell_angle_beta 91.290(3)
_cell_angle_gamma 90
_cell_formula_units_Z 4
_cell_length_a 12.5758(9)
_cell_length_b 17.9460(12)
_cell_length_c 22.3934(14)
_cell_measurement_reflns_used 6035
_cell_measurement_temperature 150
_cell_measurement_theta_max 22
_cell_measurement_theta_min 2
_cell_volume 5052.6(6)
_computing_cell_refinement 'Apex2 (Bruker AXS, 2006)'
_computing_data_collection 'Apex2 (Bruker AXS, 2006)'
_computing_data_reduction 'Apex2 (Bruker AXS, 2006)'
_computing_molecular_graphics 'CAMERON (Watkin et al., 1996)'
_computing_publication_material 'CRYSTALS (Betteridge et al., 2003)'
_computing_structure_refinement 'CRYSTALS (Betteridge et al., 2003)'
_computing_structure_solution 'Superflip (Palatinus & Chapuis, 2007)'
_diffrn_ambient_temperature 150
_diffrn_measured_fraction_theta_full 0.995
_diffrn_measured_fraction_theta_max 0.995
_diffrn_measurement_device Area
_diffrn_measurement_device_type 'Bruker Kappa Apex2'
_diffrn_measurement_method '\f & \w scans'
_diffrn_radiation_monochromator graphite
_diffrn_radiation_type 'Mo K\a'
_diffrn_radiation_wavelength 0.71073
_diffrn_reflns_av_R_equivalents 0.062
_diffrn_reflns_limit_h_max 15
_diffrn_reflns_limit_h_min -14
_diffrn_reflns_limit_k_max 21
_diffrn_reflns_limit_k_min -21
_diffrn_reflns_limit_l_max 26
_diffrn_reflns_limit_l_min -26
_diffrn_reflns_number 36242
_diffrn_reflns_theta_full 25.116
_diffrn_reflns_theta_max 25.116
_diffrn_reflns_theta_min 1.620
_diffrn_standards_number 0
_exptl_absorpt_coefficient_mu 0.353
_exptl_absorpt_correction_T_max 0.98
_exptl_absorpt_correction_T_min 0.94
_exptl_absorpt_correction_type numerical
_exptl_absorpt_process_details
; 
 Analytical Absorption (De Meulenaer & Tompa, 1965) 
;
_exptl_crystal_colour brown
_exptl_crystal_density_diffrn 1.278
_exptl_crystal_density_method 'not measured'
_exptl_crystal_description plate
_exptl_crystal_F_000 2068
_exptl_crystal_size_max 0.190
_exptl_crystal_size_mid 0.189
_exptl_crystal_size_min 0.058
_refine_diff_density_max 1.21
_refine_diff_density_min -0.97
_refine_ls_extinction_method None
_refine_ls_goodness_of_fit_ref 0.9600
_refine_ls_hydrogen_treatment constr
_refine_ls_matrix_type full
_refine_ls_number_parameters 572
_refine_ls_number_reflns 8906
_refine_ls_number_restraints 102
_refine_ls_R_factor_all 0.1269
_refine_ls_R_factor_gt 0.0762
_refine_ls_shift/su_max 0.0083582
_refine_ls_shift/su_mean 0.0003256
_refine_ls_structure_factor_coef Fsqd
_refine_ls_weighting_details
;
 Method= Modified Sheldrick 
 w=1/[\s^2^(F^2^) + ( 0.12P)^2^ +15.59P] 
 ,where P=(max(Fo^2^,0) + 2Fc^2^)/3 
;
_refine_ls_weighting_scheme calc
_refine_ls_wR_factor_all 0.2404
_refine_ls_wR_factor_gt 0.2018
_refine_ls_wR_factor_ref 0.2400
_reflns_limit_h_max 15
_reflns_limit_h_min -15
_reflns_limit_k_max 21
_reflns_limit_k_min 0
_reflns_limit_l_max 26
_reflns_limit_l_min 0
_reflns_number_gt 5189
_reflns_number_total 8952
_reflns_threshold_expression I>2.0\s(I)
_oxford_diffrn_Wilson_B_factor 0.00
_oxford_diffrn_Wilson_scale 0.00
_oxford_refine_ls_r_factor_ref 0.1267
_oxford_refine_ls_scale 0.06329(2)
_oxford_reflns_number_all 8909
_oxford_reflns_threshold_expression_ref I>0.0\s(I)
_oxford_structure_analysis_title 'mo_14049_0m in P2(1)/c'
_cod_data_source_file om5b00646_si_002.cif
_cod_data_source_block 14049
_cod_depositor_comments
;
The following automatic conversions were performed:

'_atom_sites_solution_primary' value 'Other' changed to 'other'
according to
/usr/data/users/saulius/crontab/automatic-downloads/current/ACS/lib/dictionaries/cif_core.dic
dictionary named 'cif_core.dic' version 2.4.2 from 2011-04-26.

Automatic conversion script
Id: cif_fix_values 3271 2015-04-21 07:52:19Z andrius 
;
_cod_original_sg_symbol_H-M 'P 21/c '
_cod_original_formula_sum 'C56 H68.00 B1 Fe1 N6 O5'
_cod_database_code 4086249

loop_
_symmetry_equiv_pos_as_xyz
x,y,z
-x,-y,-z
x,-y+1/2,z+1/2
-x,y+1/2,-z+1/2

loop_
_atom_site_label
_atom_site_type_symbol
_atom_site_fract_x
_atom_site_fract_y
_atom_site_fract_z
_atom_site_U_iso_or_equiv
_atom_site_occupancy
_atom_site_adp_type
_atom_site_refinement_flags_posn
_atom_site_refinement_flags_occupancy
_atom_site_disorder_assembly
_atom_site_disorder_group
Fe1 Fe 0.16565(5) 0.82923(4) 0.63690(3) 0.0260 1.0000 Uani . . . .
O1 O 0.3346(3) 0.9407(2) 0.62916(17) 0.0455 1.0000 Uani . . . .
O2 O 0.3418(3) 0.7278(2) 0.61364(18) 0.0495 1.0000 Uani . . . .
O3 O 0.5188(7) 0.6795(5) 0.3457(4) 0.161(3) 1.0000 Uiso D . . .
O4 O -0.1081(9) 0.7815(6) 0.8358(7) 0.196(7) 0.701(19) Uiso D P 1 1
O5 O 0.4875(19) 0.5641(9) 0.4890(8) 0.171(9) 0.5000 Uiso D . . .
O6 O -0.0758(16) 0.9862(13) 1.0334(8) 0.172(7) 0.5000 Uiso D . . .
O41 O -0.1882(12) 0.7542(5) 0.8265(11) 0.204(9) 0.299(19) Uiso D P 1 2
N1 N 0.0738(3) 0.6791(2) 0.68141(18) 0.0333 1.0000 Uani . . . .
N2 N -0.0376(3) 0.7534(2) 0.63788(17) 0.0316 1.0000 Uani . . . .
N3 N 0.1322(3) 0.8525(2) 0.49923(17) 0.0320 1.0000 Uani . . . .
N4 N -0.0106(3) 0.8343(2) 0.54846(17) 0.0302 1.0000 Uani . . . .
N5 N 0.0538(3) 0.9642(2) 0.69696(18) 0.0358 1.0000 Uani . . . .
N6 N -0.0508(3) 0.8916(2) 0.64512(17) 0.0326 1.0000 Uani . . . .
C1 C 0.0656(4) 0.7478(3) 0.6555(2) 0.0292 1.0000 Uani . . . .
C2 C -0.0235(4) 0.6433(3) 0.6794(2) 0.0443 1.0000 Uani . . . .
C3 C -0.0918(4) 0.6893(3) 0.6526(2) 0.0381 1.0000 Uani . . . .
C4 C 0.1672(4) 0.6437(3) 0.7072(2) 0.0321 1.0000 Uani . . . .
C5 C 0.2216(4) 0.5913(3) 0.6738(2) 0.0393 1.0000 Uani . . . .
C6 C 0.3056(4) 0.5538(3) 0.7015(3) 0.0444 1.0000 Uani . . . .
C7 C 0.3341(4) 0.5653(3) 0.7607(3) 0.0409 1.0000 Uani . . . .
C8 C 0.2789(4) 0.6180(3) 0.7924(2) 0.0420 1.0000 Uani . . . .
C9 C 0.1943(4) 0.6580(3) 0.7671(2) 0.0359 1.0000 Uani . . . .
C10 C 0.1913(5) 0.5761(4) 0.6098(3) 0.0589 1.0000 Uani . . . .
C11 C 0.4242(5) 0.5219(4) 0.7901(3) 0.0586 1.0000 Uani . . . .
C12 C 0.1325(6) 0.7131(4) 0.8022(3) 0.0583 1.0000 Uani . . . .
C13 C 0.0980(4) 0.8368(3) 0.5551(2) 0.0273 1.0000 Uani . . . .
C14 C 0.0470(4) 0.8610(3) 0.4597(2) 0.0381 1.0000 Uani . . . .
C15 C -0.0406(4) 0.8509(3) 0.4902(2) 0.0350 1.0000 Uani . . . .
C16 C 0.2412(4) 0.8593(3) 0.4818(2) 0.0308 1.0000 Uani . . . .
C17 C 0.2846(4) 0.9308(3) 0.4771(2) 0.0339 1.0000 Uani . . . .
C18 C 0.3886(4) 0.9371(3) 0.4584(2) 0.0379 1.0000 Uani . . . .
C19 C 0.4476(4) 0.8755(3) 0.4435(2) 0.0390 1.0000 Uani . . . .
C20 C 0.4007(4) 0.8049(3) 0.4464(2) 0.0362 1.0000 Uani . . . .
C21 C 0.2970(4) 0.7955(3) 0.4661(2) 0.0323 1.0000 Uani . . . .
C22 C 0.2206(5) 0.9983(3) 0.4921(3) 0.0463 1.0000 Uani . . . .
C23 C 0.5607(4) 0.8829(4) 0.4233(3) 0.0590 1.0000 Uani . . . .
C24 C 0.2474(5) 0.7193(3) 0.4681(3) 0.0436 1.0000 Uani . . . .
C25 C 0.0528(4) 0.8981(3) 0.6655(2) 0.0291 1.0000 Uani . . . .
C26 C -0.0459(4) 0.9976(3) 0.6941(2) 0.0429 1.0000 Uani . . . .
C27 C -0.1087(4) 0.9536(3) 0.6618(2) 0.0392 1.0000 Uani . . . .
C28 C 0.1418(4) 0.9965(3) 0.7302(2) 0.0364 1.0000 Uani . . . .
C29 C 0.1626(5) 0.9725(3) 0.7882(3) 0.0495 1.0000 Uani . . . .
C30 C 0.2460(6) 1.0084(4) 0.8199(3) 0.0606 1.0000 Uani . . . .
C31 C 0.3042(5) 1.0653(4) 0.7960(3) 0.0567 1.0000 Uani . . . .
C32 C 0.2790(4) 1.0887(4) 0.7384(3) 0.0491 1.0000 Uani . . . .
C33 C 0.1961(4) 1.0556(3) 0.7049(2) 0.0407 1.0000 Uani . . . .
C34 C 0.0929(7) 0.9142(4) 0.8176(3) 0.0762 1.0000 Uani . . . .
C35 C 0.3924(6) 1.1026(5) 0.8321(4) 0.0852 1.0000 Uani . . . .
C36 C 0.1681(5) 1.0848(4) 0.6439(2) 0.0507 1.0000 Uani . . . .
C37 C -0.2037(4) 0.8108(3) 0.5883(2) 0.0381 1.0000 Uani . . . .
C38 C -0.2892(4) 0.8349(4) 0.6231(3) 0.0500 1.0000 Uani . . . .
C39 C -0.3938(5) 0.8153(4) 0.6089(3) 0.0639 1.0000 Uani . . . .
C40 C -0.4172(5) 0.7692(5) 0.5616(3) 0.0673 1.0000 Uani . . . .
C41 C -0.3365(5) 0.7428(4) 0.5279(3) 0.0631 1.0000 Uani . . . .
C42 C -0.2326(4) 0.7631(4) 0.5410(3) 0.0491 1.0000 Uani . . . .
C43 C 0.2649(4) 0.9004(3) 0.6321(2) 0.0312 1.0000 Uani . . . .
C44 C 0.2706(4) 0.7662(3) 0.6230(2) 0.0309 1.0000 Uani . . . .
C45 C 0.5186(10) 0.7403(6) 0.3012(6) 0.175(6) 1.0000 Uiso D . . .
C46 C 0.4569(11) 0.7043(7) 0.2554(4) 0.167(5) 1.0000 Uiso D . . .
C47 C 0.3827(8) 0.6660(7) 0.2838(7) 0.181(6) 1.0000 Uiso D . . .
C48 C 0.4407(10) 0.6253(5) 0.3324(5) 0.150(5) 1.0000 Uiso D . . .
C49 C -0.1621(10) 0.7957(6) 0.7810(5) 0.137(4) 1.0000 Uiso D . . .
C50 C -0.2164(10) 0.8631(6) 0.7979(5) 0.159(5) 1.0000 Uiso D . . .
C51 C -0.2135(10) 0.8634(7) 0.8665(5) 0.160(5) 1.0000 Uiso D . . .
C52 C -0.1715(12) 0.7929(7) 0.8835(5) 0.181(6) 1.0000 Uiso D . . .
C53 C 0.3850(11) 0.5324(9) 0.4770(7) 0.086(5) 0.5000 Uiso D . . .
C54 C 0.4075(13) 0.4595(11) 0.4947(11) 0.127(8) 0.5000 Uiso D . . .
C55 C 0.5317(19) 0.4492(14) 0.4852(14) 0.152(12) 0.5000 Uiso D . . .
C56 C 0.5691(15) 0.5206(16) 0.4662(10) 0.158(10) 0.5000 Uiso D . . .
C57 C -0.1080(16) 0.9300(16) 1.0003(11) 0.185(12) 0.5000 Uiso D . . .
C58 C -0.007(2) 0.9002(11) 0.9865(12) 0.167(11) 0.5000 Uiso D . . .
C59 C 0.0563(19) 0.9616(17) 0.9739(12) 0.151(10) 0.5000 Uiso D . . .
C60 C 0.009(3) 1.0250(12) 1.0077(15) 0.187(10) 0.5000 Uiso D . . .
B1 B -0.0810(5) 0.8242(3) 0.6045(3) 0.0335 1.0000 Uani . . . .
H21 H -0.0386 0.5952 0.6947 0.0509 1.0000 Uiso R . . .
H31 H -0.1651 0.6800 0.6445 0.0455 1.0000 Uiso R . . .
H61 H 0.3444 0.5187 0.6788 0.0575 1.0000 Uiso R . . .
H81 H 0.2986 0.6275 0.8329 0.0516 1.0000 Uiso R . . .
H101 H 0.2370 0.5389 0.5944 0.0722 1.0000 Uiso R . . .
H102 H 0.1981 0.6206 0.5872 0.0722 1.0000 Uiso R . . .
H103 H 0.1198 0.5592 0.6074 0.0722 1.0000 Uiso R . . .
H111 H 0.4326 0.5369 0.8306 0.0731 1.0000 Uiso R . . .
H112 H 0.4882 0.5311 0.7696 0.0731 1.0000 Uiso R . . .
H113 H 0.4080 0.4702 0.7884 0.0731 1.0000 Uiso R . . .
H121 H 0.1610 0.7156 0.8418 0.0714 1.0000 Uiso R . . .
H122 H 0.1369 0.7608 0.7840 0.0714 1.0000 Uiso R . . .
H123 H 0.0602 0.6979 0.8031 0.0714 1.0000 Uiso R . . .
H141 H 0.0509 0.8728 0.4184 0.0464 1.0000 Uiso R . . .
H151 H -0.1117 0.8540 0.4751 0.0447 1.0000 Uiso R . . .
H181 H 0.4195 0.9852 0.4552 0.0463 1.0000 Uiso R . . .
H201 H 0.4402 0.7625 0.4346 0.0432 1.0000 Uiso R . . .
H221 H 0.2631 1.0415 0.4866 0.0551 1.0000 Uiso R . . .
H222 H 0.1990 0.9959 0.5324 0.0551 1.0000 Uiso R . . .
H223 H 0.1595 1.0008 0.4664 0.0551 1.0000 Uiso R . . .
H231 H 0.5889 0.8350 0.4150 0.0741 1.0000 Uiso R . . .
H232 H 0.6023 0.9059 0.4541 0.0741 1.0000 Uiso R . . .
H233 H 0.5624 0.9127 0.3882 0.0741 1.0000 Uiso R . . .
H241 H 0.2978 0.6834 0.4557 0.0519 1.0000 Uiso R . . .
H242 H 0.2269 0.7086 0.5078 0.0519 1.0000 Uiso R . . .
H243 H 0.1866 0.7177 0.4422 0.0519 1.0000 Uiso R . . .
H261 H -0.0648 1.0434 0.7123 0.0520 1.0000 Uiso R . . .
H271 H -0.1813 0.9626 0.6516 0.0497 1.0000 Uiso R . . .
H301 H 0.2631 0.9926 0.8595 0.0710 1.0000 Uiso R . . .
H321 H 0.3176 1.1288 0.7216 0.0598 1.0000 Uiso R . . .
H341 H 0.1183 0.9040 0.8570 0.0925 1.0000 Uiso R . . .
H342 H 0.0224 0.9330 0.8190 0.0925 1.0000 Uiso R . . .
H343 H 0.0935 0.8697 0.7946 0.0925 1.0000 Uiso R . . .
H351 H 0.4234 1.1407 0.8088 0.1076 1.0000 Uiso R . . .
H352 H 0.3648 1.1236 0.8675 0.1076 1.0000 Uiso R . . .
H353 H 0.4449 1.0665 0.8424 0.1076 1.0000 Uiso R . . .
H361 H 0.2146 1.1246 0.6346 0.0647 1.0000 Uiso R . . .
H362 H 0.0968 1.1023 0.6433 0.0647 1.0000 Uiso R . . .
H363 H 0.1752 1.0462 0.6153 0.0647 1.0000 Uiso R . . .
H381 H -0.2743 0.8655 0.6569 0.0634 1.0000 Uiso R . . .
H391 H -0.4491 0.8344 0.6328 0.0773 1.0000 Uiso R . . .
H401 H -0.4890 0.7564 0.5522 0.0825 1.0000 Uiso R . . .
H411 H -0.3515 0.7099 0.4956 0.0786 1.0000 Uiso R . . .
H421 H -0.1777 0.7444 0.5167 0.0604 1.0000 Uiso R . . .
H451 H 0.5800 0.7690 0.2932 0.1408 1.0000 Uiso R . . .
H452 H 0.4654 0.7716 0.3173 0.1408 1.0000 Uiso R . . .
H461 H 0.4256 0.7382 0.2276 0.1942 1.0000 Uiso R . . .
H462 H 0.5140 0.6788 0.2372 0.1942 1.0000 Uiso R . . .
H471 H 0.3172 0.6907 0.2904 0.2117 1.0000 Uiso R . . .
H472 H 0.3721 0.6283 0.2544 0.2117 1.0000 Uiso R . . .
H481 H 0.3888 0.6255 0.3626 0.1966 1.0000 Uiso R . . .
H482 H 0.4655 0.5758 0.3266 0.1966 1.0000 Uiso R . . .
H491 H -0.1165 0.8036 0.7483 0.1821 0.701(19) Uiso R P 1 1
H492 H -0.2104 0.7565 0.7715 0.1821 0.701(19) Uiso R P 1 1
H493 H -0.0871 0.8013 0.7839 0.1821 0.299(19) Uiso R P 1 2
H494 H -0.1818 0.7798 0.7418 0.1821 0.299(19) Uiso R P 1 2
H501 H -0.1781 0.9055 0.7847 0.2142 1.0000 Uiso R . . .
H502 H -0.2859 0.8637 0.7805 0.2142 1.0000 Uiso R . . .
H511 H -0.1713 0.9028 0.8827 0.1899 1.0000 Uiso R . . .
H512 H -0.2852 0.8697 0.8782 0.1899 1.0000 Uiso R . . .
H521 H -0.1398 0.7966 0.9223 0.2554 0.701(19) Uiso R P 1 1
H522 H -0.2255 0.7558 0.8836 0.2554 0.701(19) Uiso R P 1 1
H523 H -0.2126 0.7734 0.9150 0.2554 0.299(19) Uiso R P 1 2
H524 H -0.0991 0.7960 0.8962 0.2554 0.299(19) Uiso R P 1 2
H531 H 0.3309 0.5548 0.4999 0.1016 0.5000 Uiso R . . .
H532 H 0.3655 0.5347 0.4358 0.1016 0.5000 Uiso R . . .
H541 H 0.3912 0.4534 0.5356 0.1465 0.5000 Uiso R . . .
H542 H 0.3680 0.4246 0.4714 0.1465 0.5000 Uiso R . . .
H551 H 0.5665 0.4349 0.5215 0.1782 0.5000 Uiso R . . .
H552 H 0.5439 0.4125 0.4556 0.1782 0.5000 Uiso R . . .
H561 H 0.6361 0.5330 0.4840 0.1823 0.5000 Uiso R . . .
H562 H 0.5734 0.5236 0.4240 0.1823 0.5000 Uiso R . . .
H571 H -0.1505 0.8967 1.0225 0.2157 0.5000 Uiso R . . .
H572 H -0.1457 0.9445 0.9649 0.2157 0.5000 Uiso R . . .
H601 H 0.0579 1.0436 1.0371 0.2733 0.5000 Uiso R . . .
H602 H -0.0129 1.0645 0.9819 0.2733 0.5000 Uiso R . . .
H591 H 0.1283 0.9529 0.9857 0.1866 0.5000 Uiso R . . .
H592 H 0.0521 0.9706 0.9321 0.1866 0.5000 Uiso R . . .
H581 H 0.0220 0.8755 1.0208 0.1961 0.5000 Uiso R . . .
H582 H -0.0117 0.8662 0.9541 0.1961 0.5000 Uiso R . . .

loop_
_atom_site_aniso_label
_atom_site_aniso_U_11
_atom_site_aniso_U_22
_atom_site_aniso_U_33
_atom_site_aniso_U_23
_atom_site_aniso_U_13
_atom_site_aniso_U_12
Fe1 0.0219(4) 0.0324(4) 0.0237(4) 0.0035(3) 0.0020(3) -0.0014(3)
O1 0.034(2) 0.044(2) 0.059(3) -0.0023(19) 0.0057(18) -0.0116(19)
O2 0.031(2) 0.049(2) 0.069(3) 0.004(2) 0.0131(19) 0.0089(19)
N1 0.029(2) 0.041(2) 0.030(2) 0.0093(19) -0.0023(17) -0.0053(19)
N2 0.024(2) 0.041(2) 0.030(2) 0.0087(19) 0.0010(17) -0.0021(18)
N3 0.027(2) 0.041(2) 0.028(2) 0.0051(18) 0.0015(17) 0.0032(18)
N4 0.023(2) 0.038(2) 0.029(2) 0.0076(19) -0.0022(16) -0.0005(18)
N5 0.033(2) 0.042(3) 0.032(2) 0.001(2) -0.0009(19) 0.008(2)
N6 0.027(2) 0.044(3) 0.028(2) 0.0046(19) 0.0038(17) 0.0056(19)
C1 0.028(3) 0.036(3) 0.023(2) 0.006(2) 0.001(2) -0.003(2)
C2 0.039(3) 0.045(3) 0.048(3) 0.016(3) -0.005(3) -0.012(3)
C3 0.027(3) 0.048(3) 0.040(3) 0.009(2) 0.001(2) -0.015(2)
C4 0.029(3) 0.034(3) 0.033(3) 0.012(2) -0.004(2) -0.005(2)
C5 0.041(3) 0.043(3) 0.034(3) 0.001(2) -0.002(2) -0.006(3)
C6 0.041(3) 0.041(3) 0.051(4) -0.001(3) 0.001(3) 0.003(3)
C7 0.040(3) 0.036(3) 0.047(3) 0.008(3) -0.002(3) -0.005(2)
C8 0.043(3) 0.046(3) 0.037(3) 0.008(3) -0.012(2) -0.010(3)
C9 0.037(3) 0.036(3) 0.034(3) 0.005(2) -0.005(2) -0.007(2)
C10 0.065(4) 0.063(4) 0.049(4) -0.014(3) -0.006(3) 0.006(3)
C11 0.045(4) 0.067(4) 0.064(4) 0.012(3) -0.004(3) 0.007(3)
C12 0.078(5) 0.054(4) 0.043(4) -0.008(3) -0.007(3) 0.015(3)
C13 0.024(2) 0.029(3) 0.029(2) 0.005(2) 0.0018(19) 0.000(2)
C14 0.034(3) 0.056(3) 0.025(3) 0.006(2) -0.002(2) 0.005(3)
C15 0.031(3) 0.047(3) 0.027(3) 0.005(2) -0.003(2) 0.000(2)
C16 0.024(3) 0.044(3) 0.024(2) 0.008(2) 0.002(2) -0.001(2)
C17 0.038(3) 0.041(3) 0.023(3) 0.005(2) 0.003(2) 0.000(2)
C18 0.035(3) 0.043(3) 0.036(3) 0.009(2) 0.000(2) -0.008(2)
C19 0.030(3) 0.056(4) 0.031(3) 0.008(3) 0.004(2) -0.004(3)
C20 0.029(3) 0.047(3) 0.033(3) 0.003(2) 0.007(2) 0.006(2)
C21 0.030(3) 0.043(3) 0.024(2) 0.004(2) 0.000(2) -0.002(2)
C22 0.056(4) 0.041(3) 0.042(3) 0.008(3) 0.006(3) 0.004(3)
C23 0.035(3) 0.073(5) 0.069(4) 0.015(4) 0.011(3) -0.009(3)
C24 0.046(3) 0.042(3) 0.043(3) 0.001(3) 0.008(3) -0.004(3)
C25 0.028(3) 0.037(3) 0.023(2) 0.003(2) 0.006(2) -0.004(2)
C26 0.038(3) 0.050(3) 0.041(3) -0.004(3) 0.008(3) 0.013(3)
C27 0.030(3) 0.053(3) 0.035(3) 0.002(3) 0.003(2) 0.010(3)
C28 0.038(3) 0.037(3) 0.034(3) -0.008(2) -0.001(2) 0.012(2)
C29 0.067(4) 0.041(3) 0.041(3) -0.007(3) -0.008(3) 0.019(3)
C30 0.085(5) 0.053(4) 0.042(4) -0.016(3) -0.027(3) 0.032(4)
C31 0.044(4) 0.066(4) 0.059(4) -0.031(4) -0.016(3) 0.018(3)
C32 0.032(3) 0.061(4) 0.054(4) -0.021(3) 0.000(3) 0.004(3)
C33 0.032(3) 0.054(3) 0.036(3) -0.009(3) 0.005(2) 0.011(3)
C34 0.135(7) 0.049(4) 0.044(4) 0.003(3) -0.008(4) 0.004(4)
C35 0.064(5) 0.108(7) 0.083(5) -0.042(5) -0.029(4) 0.013(5)
C36 0.040(3) 0.067(4) 0.045(3) 0.004(3) 0.006(3) -0.002(3)
C37 0.028(3) 0.049(3) 0.037(3) 0.019(2) 0.000(2) -0.004(2)
C38 0.032(3) 0.067(4) 0.051(3) 0.010(3) 0.009(3) -0.002(3)
C39 0.028(3) 0.100(6) 0.065(4) 0.029(4) 0.015(3) 0.002(3)
C40 0.029(4) 0.119(6) 0.053(4) 0.037(4) -0.009(3) -0.018(4)
C41 0.042(4) 0.099(5) 0.048(4) 0.019(4) -0.009(3) -0.025(4)
C42 0.033(3) 0.071(4) 0.043(3) 0.013(3) -0.002(3) -0.011(3)
C43 0.030(3) 0.032(3) 0.032(3) -0.001(2) 0.006(2) 0.004(2)
C44 0.021(3) 0.036(3) 0.036(3) 0.007(2) 0.003(2) -0.006(2)
B1 0.028(3) 0.044(3) 0.029(3) 0.007(3) 0.005(2) 0.002(3)

loop_
_atom_type_symbol
_atom_type_scat_dispersion_real
_atom_type_scat_dispersion_imag
_atom_type_scat_Cromer_Mann_a1
_atom_type_scat_Cromer_Mann_b1
_atom_type_scat_Cromer_Mann_a2
_atom_type_scat_Cromer_Mann_b2
_atom_type_scat_Cromer_Mann_a3
_atom_type_scat_Cromer_Mann_b3
_atom_type_scat_Cromer_Mann_a4
_atom_type_scat_Cromer_Mann_b4
_atom_type_scat_Cromer_Mann_c
_atom_type_scat_source
C 0.0033 0.0016 2.3100 20.8439 1.0200 10.2075 1.5886 0.5687 0.8650 51.6512 0.2156 'International Tables Vol C 4.2.6.8 and 6.1.1.4'
H 0.0000 0.0000 0.4930 10.5109 0.3229 26.1257 0.1402 3.1424 0.0408 57.7998 0.0030 'International Tables Vol C 4.2.6.8 and 6.1.1.4'
B 0.0013 0.0007 2.0545 23.2185 1.3326 1.0210 1.0979 60.3498 0.7068 0.1403 -0.1932 'International Tables Vol C 4.2.6.8 and 6.1.1.4'
N 0.0061 0.0033 12.2126 0.0057 3.1322 9.8933 2.0125 28.9975 1.1663 0.5826 -11.5290 'International Tables Vol C 4.2.6.8 and 6.1.1.4'
O 0.0106 0.0060 3.0485 13.2771 2.2868 5.7011 1.5463 0.3239 0.8670 32.9089 0.2508 'International Tables Vol C 4.2.6.8 and 6.1.1.4'
Fe 0.3463 0.8444 11.7695 4.7611 7.3573 0.3072 3.5222 15.3535 2.3045 76.8805 1.0369 'International Tables Vol C 4.2.6.8 and 6.1.1.4'

loop_
_geom_angle_atom_site_label_1
_geom_angle_atom_site_label_2
_geom_angle_atom_site_label_3
_geom_angle
_geom_angle_publ_flag
C1 Fe1 C13 89.03(19) yes
C1 Fe1 C25 86.0(2) yes
C13 Fe1 C25 87.78(19) yes
C1 Fe1 C43 170.7(2) yes
C13 Fe1 C43 100.3(2) yes
C25 Fe1 C43 94.5(2) yes
C1 Fe1 C44 92.6(2) yes
C13 Fe1 C44 100.7(2) yes
C25 Fe1 C44 171.4(2) yes
C43 Fe1 C44 85.5(2) yes
C45 O3 C48 112.083(8) yes
C49 O4 C52 112.082(9) yes
C53 O5 C56 112.083(8) yes
C57 O6 C60 112.083(8) yes
C49 O41 C52 112.083(9) yes
C1 N1 C2 110.3(4) yes
C1 N1 C4 128.3(4) yes
C2 N1 C4 121.4(4) yes
C1 N2 C3 110.2(4) yes
C1 N2 B1 121.4(4) yes
C3 N2 B1 128.4(4) yes
C13 N3 C14 110.8(4) yes
C13 N3 C16 126.2(4) yes
C14 N3 C16 123.1(4) yes
C13 N4 C15 110.2(4) yes
C13 N4 B1 119.9(4) yes
C15 N4 B1 129.4(4) yes
C25 N5 C26 110.4(4) yes
C25 N5 C28 127.4(4) yes
C26 N5 C28 122.1(4) yes
C25 N6 C27 110.0(4) yes
C25 N6 B1 118.5(4) yes
C27 N6 B1 131.3(4) yes
N1 C1 N2 104.7(4) yes
N1 C1 Fe1 135.5(4) yes
N2 C1 Fe1 119.7(3) yes
N1 C2 C3 106.9(5) yes
N1 C2 H21 126.5 no
C3 C2 H21 126.6 no
N2 C3 C2 107.9(5) yes
N2 C3 H31 125.6 no
C2 C3 H31 126.4 no
N1 C4 C5 119.1(4) yes
N1 C4 C9 118.8(5) yes
C5 C4 C9 121.8(5) yes
C4 C5 C6 117.7(5) yes
C4 C5 C10 121.4(5) yes
C6 C5 C10 120.9(5) yes
C5 C6 C7 122.3(5) yes
C5 C6 H61 118.6 no
C7 C6 H61 119.1 no
C6 C7 C8 118.3(5) yes
C6 C7 C11 121.1(5) yes
C8 C7 C11 120.6(5) yes
C7 C8 C9 122.2(5) yes
C7 C8 H81 119.4 no
C9 C8 H81 118.5 no
C4 C9 C8 117.6(5) yes
C4 C9 C12 120.4(5) yes
C8 C9 C12 122.0(5) yes
C5 C10 H101 109.4 no
C5 C10 H102 109.4 no
H101 C10 H102 109.5 no
C5 C10 H103 109.5 no
H101 C10 H103 109.5 no
H102 C10 H103 109.5 no
C7 C11 H111 109.6 no
C7 C11 H112 109.6 no
H111 C11 H112 109.5 no
C7 C11 H113 109.2 no
H111 C11 H113 109.5 no
H112 C11 H113 109.5 no
C9 C12 H121 109.4 no
C9 C12 H122 109.6 no
H121 C12 H122 109.5 no
C9 C12 H123 109.3 no
H121 C12 H123 109.5 no
H122 C12 H123 109.5 no
N4 C13 N3 104.0(4) yes
N4 C13 Fe1 119.8(3) yes
N3 C13 Fe1 135.7(3) yes
N3 C14 C15 107.3(4) yes
N3 C14 H141 126.2 no
C15 C14 H141 126.5 no
N4 C15 C14 107.7(4) yes
N4 C15 H151 125.7 no
C14 C15 H151 126.6 no
N3 C16 C17 118.3(4) yes
N3 C16 C21 119.2(4) yes
C17 C16 C21 122.4(4) yes
C16 C17 C18 118.0(5) yes
C16 C17 C22 120.9(5) yes
C18 C17 C22 121.1(5) yes
C17 C18 C19 121.7(5) yes
C17 C18 H181 119.1 no
C19 C18 H181 119.3 no
C18 C19 C20 119.0(5) yes
C18 C19 C23 121.2(5) yes
C20 C19 C23 119.8(5) yes
C19 C20 C21 121.5(5) yes
C19 C20 H201 119.2 no
C21 C20 H201 119.3 no
C20 C21 C16 117.3(5) yes
C20 C21 C24 120.7(5) yes
C16 C21 C24 121.9(4) yes
C17 C22 H221 109.0 no
C17 C22 H222 110.0 no
H221 C22 H222 109.5 no
C17 C22 H223 109.5 no
H221 C22 H223 109.5 no
H222 C22 H223 109.5 no
C19 C23 H231 109.6 no
C19 C23 H232 109.2 no
H231 C23 H232 109.5 no
C19 C23 H233 109.6 no
H231 C23 H233 109.5 no
H232 C23 H233 109.5 no
C21 C24 H241 109.2 no
C21 C24 H242 109.5 no
H241 C24 H242 109.5 no
C21 C24 H243 109.7 no
H241 C24 H243 109.5 no
H242 C24 H243 109.5 no
N5 C25 N6 103.9(4) yes
N5 C25 Fe1 134.2(4) yes
N6 C25 Fe1 121.0(3) yes
N5 C26 C27 107.2(5) yes
N5 C26 H261 126.0 no
C27 C26 H261 126.9 no
N6 C27 C26 108.5(5) yes
N6 C27 H271 125.4 no
C26 C27 H271 126.1 no
N5 C28 C29 119.0(5) yes
N5 C28 C33 118.4(5) yes
C29 C28 C33 122.3(5) yes
C28 C29 C30 116.9(6) yes
C28 C29 C34 121.3(6) yes
C30 C29 C34 121.6(6) yes
C29 C30 C31 122.8(6) yes
C29 C30 H301 118.9 no
C31 C30 H301 118.4 no
C30 C31 C32 118.4(6) yes
C30 C31 C35 120.8(7) yes
C32 C31 C35 120.8(7) yes
C31 C32 C33 121.4(6) yes
C31 C32 H321 119.3 no
C33 C32 H321 119.3 no
C32 C33 C28 118.1(5) yes
C32 C33 C36 119.8(6) yes
C28 C33 C36 122.1(5) yes
C29 C34 H341 110.6 no
C29 C34 H342 108.5 no
H341 C34 H342 109.5 no
C29 C34 H343 109.3 no
H341 C34 H343 109.5 no
H342 C34 H343 109.5 no
C31 C35 H351 109.3 no
C31 C35 H352 110.2 no
H351 C35 H352 109.5 no
C31 C35 H353 109.0 no
H351 C35 H353 109.5 no
H352 C35 H353 109.5 no
C33 C36 H361 109.3 no
C33 C36 H362 109.5 no
H361 C36 H362 109.5 no
C33 C36 H363 109.7 no
H361 C36 H363 109.5 no
H362 C36 H363 109.5 no
C38 C37 C42 114.6(5) yes
C38 C37 B1 125.0(5) yes
C42 C37 B1 119.8(5) yes
C37 C38 C39 121.6(6) yes
C37 C38 H381 118.6 no
C39 C38 H381 119.8 no
C38 C39 C40 121.0(6) yes
C38 C39 H391 118.7 no
C40 C39 H391 120.4 no
C39 C40 C41 119.2(6) yes
C39 C40 H401 120.1 no
C41 C40 H401 120.7 no
C40 C41 C42 120.2(7) yes
C40 C41 H411 120.0 no
C42 C41 H411 119.7 no
C37 C42 C41 123.3(6) yes
C37 C42 H421 118.0 no
C41 C42 H421 118.7 no
O1 C43 Fe1 173.9(4) yes
O2 C44 Fe1 177.0(4) yes
O3 C45 C46 98.264(9) yes
O3 C45 H451 122.7 no
C46 C45 H451 122.7 no
O3 C45 H452 99.9 no
C46 C45 H452 99.4 no
H451 C45 H452 109.5 no
C45 C46 C47 105.362(9) yes
C45 C46 H461 113.1 no
C47 C46 H461 111.0 no
C45 C46 H462 97.1 no
C47 C46 H462 120.1 no
H461 C46 H462 109.5 no
C46 C47 C48 105.362(9) yes
C46 C47 H471 117.0 no
C48 C47 H471 121.7 no
C46 C47 H472 97.2 no
C48 C47 H472 102.4 no
H471 C47 H472 109.5 no
C47 C48 O3 98.265(8) yes
C47 C48 H481 100.7 no
O3 C48 H481 109.4 no
C47 C48 H482 121.1 no
O3 C48 H482 116.3 no
H481 C48 H482 109.5 no
O4 C49 C50 98.264(9) yes
O4 C49 H491 114.1 no
C50 C49 H491 112.0 no
O4 C49 H492 110.6 no
C50 C49 H492 112.1 no
H491 C49 H492 109.5 no
O41 C49 C50 98.264(9) yes
O41 C49 H493 105.8 no
C50 C49 H493 111.5 no
O41 C49 H494 119.0 no
C50 C49 H494 112.2 no
H493 C49 H494 109.5 no
C49 C50 C51 105.362(7) yes
C49 C50 H501 110.1 no
C51 C50 H501 107.9 no
C49 C50 H502 109.7 no
C51 C50 H502 114.2 no
H501 C50 H502 109.5 no
C50 C51 C52 105.362(6) yes
C50 C51 H511 112.5 no
C52 C51 H511 111.1 no
C50 C51 H512 105.9 no
C52 C51 H512 112.4 no
H511 C51 H512 109.5 no
C51 C52 O4 98.264(8) yes
C51 C52 H521 109.2 no
O4 C52 H521 119.1 no
C51 C52 H522 111.3 no
O4 C52 H522 109.1 no
H521 C52 H522 109.5 no
O41 C52 C51 98.264(9) yes
O41 C52 H523 113.8 no
C51 C52 H523 108.7 no
O41 C52 H524 114.0 no
C51 C52 H524 112.1 no
H523 C52 H524 109.5 no
O5 C53 C54 98.264(10) yes
O5 C53 H531 112.6 no
C54 C53 H531 112.8 no
O5 C53 H532 112.1 no
C54 C53 H532 111.2 no
H531 C53 H532 109.5 no
C53 C54 C55 105.362(8) yes
C53 C54 H541 109.6 no
C55 C54 H541 110.5 no
C53 C54 H542 111.2 no
C55 C54 H542 110.7 no
H541 C54 H542 109.5 no
C54 C55 C56 105.362(7) yes
C54 C55 H551 110.5 no
C56 C55 H551 110.4 no
C54 C55 H552 110.3 no
C56 C55 H552 110.8 no
H551 C55 H552 109.5 no
C55 C56 O5 98.264(7) yes
C55 C56 H561 112.2 no
O5 C56 H561 111.6 no
C55 C56 H562 111.9 no
O5 C56 H562 113.0 no
H561 C56 H562 109.5 no
O6 C57 C58 98.264(7) yes
O6 C57 H571 110.9 no
C58 C57 H571 113.3 no
O6 C57 H572 113.8 no
C58 C57 H572 110.8 no
H571 C57 H572 109.5 no
C57 C58 C59 105.362(7) yes
C57 C58 H581 109.1 no
C59 C58 H581 109.1 no
C57 C58 H582 111.2 no
C59 C58 H582 112.5 no
H581 C58 H582 109.5 no
C58 C59 C60 105.362(8) yes
C58 C59 H591 110.9 no
C60 C59 H591 111.8 no
C58 C59 H592 108.5 no
C60 C59 H592 110.7 no
H591 C59 H592 109.5 no
C59 C60 O6 98.264(9) yes
C59 C60 H601 111.0 no
O6 C60 H601 111.9 no
C59 C60 H602 111.9 no
O6 C60 H602 113.9 no
H601 C60 H602 109.5 no
C37 B1 N2 108.1(4) yes
C37 B1 N4 113.4(4) yes
N2 B1 N4 106.2(4) yes
C37 B1 N6 118.2(4) yes
N2 B1 N6 105.9(4) yes
N4 B1 N6 104.2(4) yes

loop_
_geom_bond_atom_site_label_1
_geom_bond_atom_site_label_2
_geom_bond_distance
_geom_bond_publ_flag
Fe1 C1 1.978(5) yes
Fe1 C13 2.007(5) yes
Fe1 C25 1.999(5) yes
Fe1 C43 1.791(5) yes
Fe1 C44 1.771(5) yes
O1 C43 1.139(6) yes
O2 C44 1.154(6) yes
O3 C45 1.477(11) yes
O3 C48 1.410(10) yes
O4 C49 1.412(13) yes
O4 C52 1.364(12) yes
O5 C53 1.43(2) yes
O5 C56 1.395(19) yes
O6 C57 1.31(2) yes
O6 C60 1.41(3) yes
O41 C49 1.311(17) yes
O41 C52 1.464(18) yes
N1 C1 1.367(6) yes
N1 C2 1.382(6) yes
N1 C4 1.444(6) yes
N2 C1 1.351(6) yes
N2 C3 1.380(6) yes
N2 B1 1.567(7) yes
N3 C13 1.361(6) yes
N3 C14 1.384(6) yes
N3 C16 1.439(6) yes
N4 C13 1.371(6) yes
N4 C15 1.383(6) yes
N4 B1 1.563(7) yes
N5 C25 1.379(6) yes
N5 C26 1.390(6) yes
N5 C28 1.441(7) yes
N6 C25 1.376(6) yes
N6 C27 1.386(6) yes
N6 B1 1.555(8) yes
C2 C3 1.325(8) yes
C2 H21 0.950 no
C3 H31 0.950 no
C4 C5 1.392(7) yes
C4 C9 1.400(7) yes
C5 C6 1.388(8) yes
C5 C10 1.497(8) yes
C6 C7 1.381(8) yes
C6 H61 0.950 no
C7 C8 1.380(8) yes
C7 C11 1.513(8) yes
C8 C9 1.392(7) yes
C8 H81 0.950 no
C9 C12 1.492(8) yes
C10 H101 0.950 no
C10 H102 0.950 no
C10 H103 0.950 no
C11 H111 0.950 no
C11 H112 0.950 no
C11 H113 0.950 no
C12 H121 0.950 no
C12 H122 0.950 no
C12 H123 0.950 no
C14 C15 1.322(7) yes
C14 H141 0.950 no
C15 H151 0.950 no
C16 C17 1.399(7) yes
C16 C21 1.392(7) yes
C17 C18 1.388(7) yes
C17 C22 1.497(7) yes
C18 C19 1.376(8) yes
C18 H181 0.950 no
C19 C20 1.399(8) yes
C19 C23 1.508(7) yes
C20 C21 1.396(7) yes
C20 H201 0.950 no
C21 C24 1.503(7) yes
C22 H221 0.950 no
C22 H222 0.950 no
C22 H223 0.950 no
C23 H231 0.950 no
C23 H232 0.950 no
C23 H233 0.950 no
C24 H241 0.950 no
C24 H242 0.950 no
C24 H243 0.950 no
C26 C27 1.321(8) yes
C26 H261 0.950 no
C27 H271 0.950 no
C28 C29 1.388(8) yes
C28 C33 1.389(8) yes
C29 C30 1.410(9) yes
C29 C34 1.523(9) yes
C30 C31 1.372(10) yes
C30 H301 0.950 no
C31 C32 1.388(9) yes
C31 C35 1.513(9) yes
C32 C33 1.403(8) yes
C32 H321 0.950 no
C33 C36 1.496(8) yes
C34 H341 0.950 no
C34 H342 0.950 no
C34 H343 0.950 no
C35 H351 0.950 no
C35 H352 0.950 no
C35 H353 0.950 no
C36 H361 0.950 no
C36 H362 0.950 no
C36 H363 0.950 no
C37 C38 1.411(8) yes
C37 C42 1.403(8) yes
C37 B1 1.596(8) yes
C38 C39 1.392(9) yes
C38 H381 0.950 no
C39 C40 1.372(10) yes
C39 H391 0.950 no
C40 C41 1.362(10) yes
C40 H401 0.950 no
C41 C42 1.382(8) yes
C41 H411 0.950 no
C42 H421 0.950 no
C45 C46 1.427(12) yes
C45 H451 0.950 no
C45 H452 0.950 no
C46 C47 1.332(13) yes
C46 H461 0.950 no
C46 H462 0.950 no
C47 C48 1.489(12) yes
C47 H471 0.950 no
C47 H472 0.950 no
C48 H481 0.950 no
C48 H482 0.950 no
C49 C50 1.444(11) yes
C49 H491 0.950 no
C49 H492 0.950 no
C49 C50 1.444(11) yes
C49 H493 0.950 no
C49 H494 0.950 no
C50 C51 1.537(12) yes
C50 H501 0.950 no
C50 H502 0.950 no
C51 C52 1.421(12) yes
C51 H511 0.950 no
C51 H512 0.950 no
C52 H521 0.950 no
C52 H522 0.950 no
C52 H523 0.950 no
C52 H524 0.950 no
C53 C54 1.394(19) yes
C53 H531 0.950 no
C53 H532 0.950 no
C54 C55 1.59(2) yes
C54 H541 0.950 no
C54 H542 0.950 no
C55 C56 1.432(18) yes
C55 H551 0.950 no
C55 H552 0.950 no
C56 H561 0.950 no
C56 H562 0.950 no
C57 C58 1.42(2) yes
C57 H571 0.950 no
C57 H572 0.950 no
C58 C59 1.39(3) yes
C58 H581 0.950 no
C58 H582 0.950 no
C59 C60 1.50(2) yes
C59 H591 0.950 no
C59 H592 0.950 no
C60 H601 0.950 no
C60 H602 0.950 no

loop_
_geom_torsion_atom_site_label_1
_geom_torsion_atom_site_label_2
_geom_torsion_atom_site_label_3
_geom_torsion_atom_site_label_4
_geom_torsion
_geom_torsion_publ_flag
C13 Fe1 C1 N1 134.1(5) no
C13 Fe1 C1 N2 -41.8(4) no
C25 Fe1 C1 N1 -138.1(5) no
C25 Fe1 C1 N2 46.0(4) no
C44 Fe1 C1 N1 33.4(5) no
C44 Fe1 C1 N2 -142.4(4) no
C1 Fe1 C13 N3 -145.3(5) no
C1 Fe1 C13 N4 43.5(4) no
C25 Fe1 C13 N3 128.7(6) no
C25 Fe1 C13 N4 -42.6(4) no
C43 Fe1 C13 N3 34.5(6) no
C43 Fe1 C13 N4 -136.8(4) no
C44 Fe1 C13 N3 -52.9(6) no
C44 Fe1 C13 N4 135.9(4) no
C1 Fe1 C25 N5 143.5(5) no
C1 Fe1 C25 N6 -49.2(4) no
C13 Fe1 C25 N5 -127.3(5) no
C13 Fe1 C25 N6 40.0(4) no
C43 Fe1 C25 N5 -27.1(5) no
C43 Fe1 C25 N6 140.2(4) no
C52 O4 C49 C50 42.7(13) no
C49 O4 C52 C51 -47.7(13) no
C45 O3 C48 C47 -9.9(12) no
C48 O3 C45 C46 -15.5(12) no
C53 O5 C56 C55 -45(2) no
C56 O5 C53 C54 47(2) no
C57 O6 C60 C59 -29(3) no
C60 O6 C57 C58 45(3) no
C2 N1 C1 N2 0.1(5) no
C2 N1 C4 C5 79.2(6) no
C4 N1 C1 N2 178.9(4) no
C2 N1 C4 C9 -94.8(6) no
C4 N1 C1 Fe1 2.7(8) no
C1 N1 C4 C5 -99.5(6) no
C1 N1 C4 C9 86.5(6) no
C2 N1 C1 Fe1 -176.2(4) no
C4 N1 C2 C3 -179.0(4) no
C1 N1 C2 C3 -0.1(5) no
C1 N2 B1 N6 -54.5(6) no
C1 N2 B1 C37 177.9(4) no
B1 N2 C1 N1 -178.8(4) no
C3 N2 B1 C37 -0.6(7) no
B1 N2 C1 Fe1 -1.8(6) no
C1 N2 B1 N4 55.8(6) no
C3 N2 B1 N4 -122.7(5) no
C1 N2 C3 C2 0.0(5) no
B1 N2 C3 C2 178.6(5) no
C3 N2 C1 N1 -0.1(5) no
C3 N2 C1 Fe1 176.9(3) no
C3 N2 B1 N6 127.0(5) no
C13 N3 C16 C21 85.6(6) no
C16 N3 C13 Fe1 9.5(8) no
C16 N3 C13 N4 -178.4(4) no
C13 N3 C14 C15 0.1(6) no
C14 N3 C16 C17 81.4(6) no
C16 N3 C14 C15 179.7(4) no
C13 N3 C16 C17 -99.0(6) no
C14 N3 C16 C21 -94.0(6) no
C14 N3 C13 Fe1 -170.9(4) no
C14 N3 C13 N4 1.3(5) no
B1 N4 C13 Fe1 -1.1(6) no
C13 N4 B1 C37 -171.7(4) no
C15 N4 B1 N2 135.9(5) no
C13 N4 C15 C14 2.3(6) no
C15 N4 B1 C37 17.3(7) no
B1 N4 C13 N3 -174.8(4) no
C13 N4 B1 N6 58.5(5) no
C15 N4 C13 Fe1 171.6(4) no
C15 N4 C13 N3 -2.2(5) no
B1 N4 C15 C14 174.0(5) no
C15 N4 B1 N6 -112.5(5) no
C13 N4 B1 N2 -53.1(5) no
C25 N5 C28 C29 -83.0(6) no
C28 N5 C26 C27 -178.5(4) no
C28 N5 C25 Fe1 -14.3(7) no
C26 N5 C25 N6 -1.7(5) no
C28 N5 C25 N6 177.0(4) no
C25 N5 C26 C27 0.2(5) no
C26 N5 C28 C33 -78.4(6) no
C26 N5 C25 Fe1 167.1(4) no
C25 N5 C28 C33 103.1(6) no
C26 N5 C28 C29 95.4(6) no
C25 N6 B1 N2 50.5(6) no
B1 N6 C25 Fe1 6.5(6) no
B1 N6 C25 N5 177.1(4) no
C27 N6 B1 C37 -14.9(8) no
C25 N6 C27 C26 -2.5(5) no
B1 N6 C27 C26 -176.2(5) no
C25 N6 B1 N4 -61.3(5) no
C27 N6 C25 N5 2.5(5) no
C27 N6 C25 Fe1 -168.2(3) no
C27 N6 B1 N2 -136.2(5) no
C27 N6 B1 N4 112.0(5) no
C25 N6 B1 C37 171.8(4) no
N1 C2 C3 N2 0.1(5) no
N1 C4 C5 C6 -174.8(5) no
C5 C4 C9 C12 -178.3(5) no
C9 C4 C5 C10 179.6(5) no
N1 C4 C9 C8 174.3(4) no
N1 C4 C9 C12 -4.5(8) no
C5 C4 C9 C8 0.4(8) no
N1 C4 C5 C10 5.7(8) no
C9 C4 C5 C6 -0.9(8) no
C4 C5 C6 C7 1.9(8) no
C10 C5 C6 C7 -178.6(5) no
C5 C6 C7 C8 -2.3(8) no
C5 C6 C7 C11 178.3(5) no
C6 C7 C8 C9 1.8(8) no
C11 C7 C8 C9 -178.8(5) no
C7 C8 C9 C4 -0.9(8) no
C7 C8 C9 C12 177.9(5) no
N3 C14 C15 N4 -1.4(6) no
C17 C16 C21 C24 -176.5(5) no
C21 C16 C17 C22 177.5(5) no
C21 C16 C17 C18 -2.7(7) no
N3 C16 C21 C20 176.7(4) no
N3 C16 C21 C24 -1.4(7) no
C17 C16 C21 C20 1.5(7) no
N3 C16 C17 C18 -177.9(4) no
N3 C16 C17 C22 2.3(7) no
C22 C17 C18 C19 -178.9(5) no
C16 C17 C18 C19 1.4(7) no
C17 C18 C19 C23 -179.9(5) no
C17 C18 C19 C20 1.1(7) no
C23 C19 C20 C21 178.6(5) no
C18 C19 C20 C21 -2.4(7) no
C19 C20 C21 C24 179.1(5) no
C19 C20 C21 C16 1.1(7) no
N5 C26 C27 N6 1.3(5) no
N5 C28 C29 C34 -1.4(8) no
C29 C28 C33 C32 3.9(8) no
C33 C28 C29 C34 172.2(6) no
C29 C28 C33 C36 -175.5(5) no
N5 C28 C33 C36 -1.9(8) no
N5 C28 C33 C32 177.6(5) no
N5 C28 C29 C30 -176.9(5) no
C33 C28 C29 C30 -3.3(8) no
C28 C29 C30 C31 1.0(10) no
C34 C29 C30 C31 -174.5(7) no
C29 C30 C31 C32 0.6(10) no
C29 C30 C31 C35 179.4(7) no
C30 C31 C32 C33 0.1(10) no
C35 C31 C32 C33 -178.7(6) no
C31 C32 C33 C36 177.2(6) no
C31 C32 C33 C28 -2.3(9) no
C38 C37 B1 N6 -25.1(8) no
C38 C37 C42 C41 2.0(9) no
B1 C37 C42 C41 173.4(6) no
C42 C37 B1 N2 -75.4(6) no
C38 C37 B1 N2 95.0(6) no
C38 C37 B1 N4 -147.4(5) no
C42 C37 B1 N6 164.4(5) no
B1 C37 C38 C39 -174.1(6) no
C42 C37 C38 C39 -3.2(9) no
C42 C37 B1 N4 42.1(7) no
C37 C38 C39 C40 2.6(11) no
C38 C39 C40 C41 -0.5(11) no
C39 C40 C41 C42 -0.7(11) no
C40 C41 C42 C37 -0.1(11) no
O4 C49 C50 C51 -18.2(12) no
C49 C50 C51 C52 -7.5(13) no
C50 C51 C52 O4 30.5(13) no
O3 C45 C46 C47 38.1(12) no
C45 C46 C47 C48 -47.9(13) no
C46 C47 C48 O3 34.6(12) no
O5 C53 C54 C55 -27(2) no
C53 C54 C55 C56 4(3) no
C54 C55 C56 O5 22(2) no
O6 C57 C58 C59 -42(3) no
C57 C58 C59 C60 26(3) no
C58 C59 C60 O6 -1(3) no
